data_7206369
loop_
_publ_author_name
'Shang, Wen'
'Hickey, Magali B.'
'Enkelmann, Volker'
'Snider, Barry B.'
'Foxman, Bruce M.'

_publ_section_title
;
 Chemo- and stereospecific solid-state dimerization of lithium
 trans-2-butenoate and lithium trans-2-butenoate formamide solvate
;
_journal_issue 13
_journal_name_full CrystEngComm
_journal_page_first 4339
_journal_paper_doi 10.1039/c0ce00810a
_journal_volume 13
_journal_year 2011
_chemical_formula_moiety 'C5 H8 Li1 N1 O3'
_chemical_formula_sum 'C5 H8 Li N O3'
_chemical_formula_weight 137.06
_space_group_IT_number 15
_symmetry_cell_setting monoclinic
_symmetry_space_group_name_Hall '-C 2yc'
_symmetry_space_group_name_H-M 'C 1 2/c 1'
_atom_sites_solution_hydrogens geom
_atom_sites_solution_primary direct
_audit_creation_date 10-09-16
_audit_creation_method CRYSTALS_ver_14.11
_cell_angle_alpha 90
_cell_angle_beta 120.1277(14)
_cell_angle_gamma 90
_cell_formula_units_Z 8
_cell_length_a 23.2503(7)
_cell_length_b 4.9968(3)
_cell_length_c 14.8231(5)
_cell_measurement_reflns_used 1023
_cell_measurement_temperature 120
_cell_measurement_theta_max 27
_cell_measurement_theta_min 5
_cell_volume 1489.46(11)
_computing_cell_refinement 'DENZO/SCALEPACK (Otwinowski & Minor, 1997)'
_computing_data_collection 'COLLECT (Nonius, 2001).'
_computing_data_reduction 'DENZO/SCALEPACK (Otwinowski & Minor, 1997)'
_computing_molecular_graphics 'CAMERON (Watkin et al., 1996)'
_computing_publication_material 'CRYSTALS (Betteridge et al., 2003)'
_computing_structure_refinement 'CRYSTALS (Betteridge et al., 2003)'
_computing_structure_solution 'SHELXS 86 (Sheldrick, 1986)'
_diffrn_ambient_temperature 120
_diffrn_measured_fraction_theta_full 0.996
_diffrn_measured_fraction_theta_max 0.985
_diffrn_measurement_device Area
_diffrn_measurement_device_type 'Nonius KappaCCD'
_diffrn_measurement_method \w
_diffrn_radiation_monochromator graphite
_diffrn_radiation_type 'Mo K\a'
_diffrn_radiation_wavelength 0.71073
_diffrn_reflns_av_R_equivalents 0.030
_diffrn_reflns_limit_h_max 28
_diffrn_reflns_limit_h_min -32
_diffrn_reflns_limit_k_max 6
_diffrn_reflns_limit_k_min 0
_diffrn_reflns_limit_l_max 20
_diffrn_reflns_limit_l_min 0
_diffrn_reflns_number 6426
_diffrn_reflns_theta_full 28.186
_diffrn_reflns_theta_max 29.985
_diffrn_reflns_theta_min 4.053
_diffrn_standards_number 0
_exptl_absorpt_coefficient_mu 0.098
_exptl_absorpt_correction_T_max 1.00
_exptl_absorpt_correction_T_min 0.98
_exptl_absorpt_correction_type multi-scan
_exptl_absorpt_process_details 'DENZO/SCALEPACK (Otwinowski & Minor, 1997)'
_exptl_crystal_colour colourless
_exptl_crystal_density_diffrn 1.222
_exptl_crystal_density_method 'not measured'
_exptl_crystal_description plate
_exptl_crystal_F_000 576
_exptl_crystal_size_max 0.230
_exptl_crystal_size_mid 0.210
_exptl_crystal_size_min 0.010
_refine_diff_density_max 0.48
_refine_diff_density_min -0.45
_refine_ls_extinction_method None
_refine_ls_goodness_of_fit_ref 0.9799
_refine_ls_hydrogen_treatment none
_refine_ls_matrix_type full
_refine_ls_number_parameters 123
_refine_ls_number_reflns 2124
_refine_ls_number_restraints 0
_refine_ls_R_factor_all 0.0498
_refine_ls_R_factor_gt 0.0336
_refine_ls_shift/su_max 0.0003882
_refine_ls_shift/su_mean 0.0000387
_refine_ls_structure_factor_coef Fsqd
_refine_ls_weighting_details
;
Method= Modified Sheldrick
w=1/[\s^2^(F^2^) + ( 0.05P)^2^ + 0.10P]
,where P=(max(Fo^2^,0) + 2Fc^2^)/3
;
_refine_ls_weighting_scheme calc
_refine_ls_wR_factor_all 0.0925
_refine_ls_wR_factor_gt 0.0864
_refine_ls_wR_factor_ref 0.0925
_reflns_limit_h_max 28
_reflns_limit_h_min -32
_reflns_limit_k_max 6
_reflns_limit_k_min 0
_reflns_limit_l_max 20
_reflns_limit_l_min 0
_reflns_number_gt 1587
_reflns_number_total 2125
_reflns_threshold_expression I>2.0\s(I)
_oxford_diffrn_Wilson_B_factor 0.00
_oxford_diffrn_Wilson_scale 0.00
_oxford_refine_ls_r_factor_ref 0.0498
_oxford_refine_ls_scale 5.53(13)
_oxford_reflns_number_all 2124
_oxford_reflns_threshold_expression_ref I>-10.0\s(I)
_oxford_structure_analysis_title 'Foxi Licroto/DMF 120K'
_cod_data_source_file c0ce00810a.txt
_cod_data_source_block compound_12
_cod_depositor_comments
;
The following automatic conversions were performed:

'_symmetry_cell_setting' value 'Monoclinic' changed to 'monoclinic'
according to /home/saulius/struct/CIF-dictionaries/cif_core.dic
dictionary named 'cif_core.dic' version 2.4.1 from 2010-06-29.

Automatic conversion script
Id: cif_fix_values 1715 2011-07-08 13:25:40Z adriana 
;
_cod_original_sg_symbol_H-M 'C 1 2/c 1 '
_cod_original_formula_sum 'C5 H8 Li1 N1 O3'
_cod_database_code 7206369

loop_
_symmetry_equiv_pos_as_xyz
x,y,z
-x,-y,-z
x+1/2,y+1/2,z
-x+1/2,-y+1/2,-z
-x,y,-z+1/2
x,-y,z+1/2
-x+1/2,y+1/2,-z+1/2
x+1/2,-y+1/2,z+1/2

loop_
_atom_site_label
_atom_site_type_symbol
_atom_site_fract_x
_atom_site_fract_y
_atom_site_fract_z
_atom_site_U_iso_or_equiv
_atom_site_occupancy
_atom_site_adp_type
Li1 Li 0.28870(9) 0.4279(3) 0.30736(14) 0.0157 1.0000 Uani
O1 O 0.30190(3) 0.79844(13) 0.28615(6) 0.0156 1.0000 Uani
O2 O 0.34924(3) 1.19030(12) 0.29111(5) 0.0156 1.0000 Uani
O3 O 0.29435(4) 0.40027(14) 0.44156(6) 0.0204 1.0000 Uani
N1 N 0.30748(5) 0.51537(18) 0.59836(7) 0.0209 1.0000 Uani
C1 C 0.35199(4) 0.93971(17) 0.30451(7) 0.0125 1.0000 Uani
C2 C 0.41679(5) 0.79917(18) 0.34348(8) 0.0184 1.0000 Uani
C3 C 0.47307(5) 0.9230(2) 0.36626(9) 0.0213 1.0000 Uani
C4 C 0.53877(6) 0.7887(3) 0.40434(11) 0.0318 1.0000 Uani
C5 C 0.31699(5) 0.5489(2) 0.51868(8) 0.0183 1.0000 Uani
H11 H 0.2800(8) 0.378(3) 0.5926(12) 0.034(4) 1.0000 Uiso
H12 H 0.3237(7) 0.632(3) 0.6515(12) 0.030(4) 1.0000 Uiso
H21 H 0.4158(7) 0.608(3) 0.3522(11) 0.030(4) 1.0000 Uiso
H31 H 0.4705(8) 1.117(3) 0.3567(12) 0.030(4) 1.0000 Uiso
H41 H 0.5343(9) 0.602(4) 0.4096(14) 0.055(5) 1.0000 Uiso
H42 H 0.5728(10) 0.851(3) 0.4762(15) 0.056(5) 1.0000 Uiso
H43 H 0.5556(9) 0.821(4) 0.3540(15) 0.058(5) 1.0000 Uiso
H51 H 0.3445(7) 0.706(3) 0.5249(11) 0.030(4) 1.0000 Uiso

loop_
_atom_site_aniso_label
_atom_site_aniso_U_11
_atom_site_aniso_U_22
_atom_site_aniso_U_33
_atom_site_aniso_U_23
_atom_site_aniso_U_13
_atom_site_aniso_U_12
Li1 0.0148(7) 0.0144(7) 0.0190(8) 0.0007(6) 0.0092(6) -0.0001(6)
O1 0.0119(3) 0.0126(3) 0.0211(3) 0.0012(3) 0.0074(3) -0.0009(3)
O2 0.0158(3) 0.0108(3) 0.0207(4) 0.0013(3) 0.0096(3) 0.0004(3)
O3 0.0243(4) 0.0223(3) 0.0167(3) -0.0017(3) 0.0118(3) -0.0030(3)
N1 0.0266(4) 0.0207(4) 0.0172(4) -0.0036(3) 0.0123(4) -0.0041(4)
C1 0.0124(4) 0.0126(4) 0.0122(4) -0.0001(3) 0.0059(3) -0.0003(3)
C2 0.0125(4) 0.0139(4) 0.0249(5) -0.0006(4) 0.0063(3) 0.0016(4)
C3 0.0139(4) 0.0211(4) 0.0275(5) -0.0025(4) 0.0094(4) 0.0008(4)
C4 0.0137(4) 0.0372(7) 0.0398(7) -0.0065(6) 0.0099(4) 0.0029(5)
C5 0.0175(4) 0.0177(4) 0.0198(5) 0.0011(4) 0.0095(4) 0.0000(4)

loop_
_atom_type_symbol
_atom_type_scat_dispersion_real
_atom_type_scat_dispersion_imag
_atom_type_scat_Cromer_Mann_a1
_atom_type_scat_Cromer_Mann_b1
_atom_type_scat_Cromer_Mann_a2
_atom_type_scat_Cromer_Mann_b2
_atom_type_scat_Cromer_Mann_a3
_atom_type_scat_Cromer_Mann_b3
_atom_type_scat_Cromer_Mann_a4
_atom_type_scat_Cromer_Mann_b4
_atom_type_scat_Cromer_Mann_c
_atom_type_scat_source
C 0.0033 0.0016 2.3100 20.8439 1.0200 10.2075 1.5886 0.5687 0.8650 51.6512 0.2156 'International Tables Vol C 4.2.6.8 and 6.1.1.4'
H 0.0000 0.0000 0.4930 10.5109 0.3229 26.1257 0.1402 3.1424 0.0408 57.7998 0.0030 'International Tables Vol C 4.2.6.8 and 6.1.1.4'
O 0.0106 0.0060 3.0485 13.2771 2.2868 5.7011 1.5463 0.3239 0.8670 32.9089 0.2508 'International Tables Vol C 4.2.6.8 and 6.1.1.4'
N 0.0061 0.0033 12.2126 0.0057 3.1322 9.8933 2.0125 28.9975 1.1663 0.5826 -11.5290 'International Tables Vol C 4.2.6.8 and 6.1.1.4'
Li -0.0003 0.0001 1.1282 3.9546 0.7508 1.0524 0.6175 85.3905 0.4653 168.2610 0.0377 'International Tables Vol C 4.2.6.8 and 6.1.1.4'

loop_
_geom_angle_atom_site_label_1
_geom_angle_atom_site_label_2
_geom_angle_atom_site_label_3
_geom_angle
_geom_angle_publ_flag
C5 N1 H11 115.9(9) no
C5 N1 H12 121.4(9) no
H11 N1 H12 122.4(12) no
O1 C1 O2 123.27(8) yes
O1 C1 C2 117.46(8) yes
O2 C1 C2 119.26(8) yes
C1 C2 C3 123.63(9) yes
C1 C2 H21 115.5(9) no
C3 C2 H21 120.8(9) no
C2 C3 C4 125.17(10) yes
C2 C3 H31 116.4(9) no
C4 C3 H31 118.4(9) no
C3 C4 H41 109.9(11) no
C3 C4 H42 111.9(10) no
H41 C4 H42 106.2(15) no
C3 C4 H43 110.4(11) no
H41 C4 H43 108.4(14) no
H42 C4 H43 110.0(15) no
N1 C5 O3 124.56(10) yes
N1 C5 H51 114.2(8) no
O3 C5 H51 121.3(8) no

loop_
_geom_bond_atom_site_label_1
_geom_bond_atom_site_label_2
_geom_bond_distance
_geom_bond_publ_flag
O1 C1 1.2690(11) yes
O2 C1 1.2644(11) yes
O3 C5 1.2373(12) yes
N1 C5 1.3168(13) yes
N1 H11 0.913(15) no
N1 H12 0.896(15) no
C1 C2 1.4910(13) yes
C2 C3 1.3288(13) yes
C2 H21 0.965(15) no
C3 C4 1.4954(15) yes
C3 H31 0.977(14) no
C4 H41 0.949(19) no
C4 H42 1.005(19) no
C4 H43 1.014(17) no
C5 H51 0.988(14) no

loop_
_geom_hbond_atom_site_label_D
_geom_hbond_atom_site_label_H
_geom_hbond_atom_site_label_A
_geom_hbond_site_symmetry_A
_geom_hbond_angle_DHA
_geom_hbond_distance_DH
_geom_hbond_distance_HA
_geom_hbond_distance_DA
_geom_hbond_publ_flag
N1 H11 O3 4_556 170.5(14) 0.913(15) 2.072(16) 2.9770(16) yes
N1 H12 O2 6_575 162.1(12) 0.896(15) 2.047(15) 2.9128(16) yes
C2 H21 O2 1_545 146.6(12) 0.965(15) 2.484(15) 3.3319(16) yes
